data_7013677
loop_
_publ_author_name
'Mitzel, Norbert W.'
'Lustig, Christian'
'Woski, Markus'

_publ_section_title
;
 Different modes of aggregation in organoaluminium and -gallium
 hydroxylamides.
;
_journal_issue 3
_journal_name_full 'Dalton transactions (Cambridge, England : 2003)'
_journal_page_first 397
_journal_page_last 401
_journal_paper_doi 10.1039/b311781b
_journal_year 2004
_chemical_formula_sum 'C16 H40 Al2 N2 O2'
_chemical_formula_weight 346.46
_chemical_name_common 'N,N-Diisopropylaminoxy-dimethylaluminium - Dimer'
_chemical_name_systematic
;
N,N-Diisopropylaminoxy-dimethylaluminium - Dimer

;
_space_group_IT_number 2
_symmetry_cell_setting triclinic
_symmetry_space_group_name_Hall '-P 1'
_symmetry_space_group_name_H-M 'P -1'
_atom_sites_solution_hydrogens difmap
_atom_sites_solution_primary direct
_atom_sites_solution_secondary difmap
_audit_creation_method SHELXL-97
_cell_angle_alpha 67.0510(10)
_cell_angle_beta 85.6550(10)
_cell_angle_gamma 69.2640(10)
_cell_formula_units_Z 1
_cell_length_a 7.9665(4)
_cell_length_b 8.2123(4)
_cell_length_c 9.4581(4)
_cell_measurement_reflns_used 4755
_cell_measurement_temperature 153(2)
_cell_measurement_theta_max 59.956
_cell_measurement_theta_min 5.482
_cell_volume 531.50(4)
_computing_cell_refinement SAINT32
_computing_data_collection 'Bruker AXS'
_computing_data_reduction SAINT32
_computing_molecular_graphics 'SHELXTL 5.1'
_computing_publication_material 'SHELXTL 5.1'
_computing_structure_refinement 'SHELXL-97 (Sheldrick, 1997)'
_computing_structure_solution 'SHELXS-97 (Sheldrick, 1990)'
_diffrn_ambient_temperature 153(2)
_diffrn_measured_fraction_theta_full 0.984
_diffrn_measured_fraction_theta_max 0.984
_diffrn_measurement_device_type 'CCD (Bruker AXS)'
_diffrn_radiation_monochromator graphite
_diffrn_radiation_source 'fine-focus sealed tube'
_diffrn_radiation_type MoK\a
_diffrn_radiation_wavelength 0.71073
_diffrn_reflns_av_R_equivalents 0.0230
_diffrn_reflns_av_sigmaI/netI 0.0282
_diffrn_reflns_limit_h_max 11
_diffrn_reflns_limit_h_min -11
_diffrn_reflns_limit_k_max 11
_diffrn_reflns_limit_k_min -11
_diffrn_reflns_limit_l_max 13
_diffrn_reflns_limit_l_min -13
_diffrn_reflns_number 6148
_diffrn_reflns_theta_full 29.99
_diffrn_reflns_theta_max 29.99
_diffrn_reflns_theta_min 2.34
_diffrn_standards_decay_% 0
_exptl_absorpt_coefficient_mu 0.145
_exptl_absorpt_correction_T_max 1.000000
_exptl_absorpt_correction_T_min 0.623724
_exptl_absorpt_correction_type SADABS
_exptl_crystal_colour Colourless
_exptl_crystal_density_diffrn 1.082
_exptl_crystal_density_method 'not measured'
_exptl_crystal_description Plate
_exptl_crystal_F_000 192
_exptl_crystal_size_max 0.16
_exptl_crystal_size_mid 0.16
_exptl_crystal_size_min 0.06
_refine_diff_density_max 0.310
_refine_diff_density_min -0.334
_refine_diff_density_rms 0.059
_refine_ls_extinction_method none
_refine_ls_goodness_of_fit_ref 1.031
_refine_ls_hydrogen_treatment refall
_refine_ls_matrix_type full
_refine_ls_number_parameters 180
_refine_ls_number_reflns 3051
_refine_ls_number_restraints 0
_refine_ls_restrained_S_all 1.031
_refine_ls_R_factor_all 0.0387
_refine_ls_R_factor_gt 0.0352
_refine_ls_shift/su_max 0.000
_refine_ls_shift/su_mean 0.000
_refine_ls_structure_factor_coef Fsqd
_refine_ls_weighting_details 'calc w=1/[\s^2^(Fo^2^)+(0.0683P)^2^+0.0000P] where P=(Fo^2^+2Fc^2^)/3'
_refine_ls_weighting_scheme calc
_refine_ls_wR_factor_gt 0.0953
_refine_ls_wR_factor_ref 0.0973
_reflns_number_gt 2693
_reflns_number_total 3051
_reflns_threshold_expression >2sigma(I)
_cod_data_source_file b311781b.txt
_cod_data_source_block lus50_(compound_5)
_cod_depositor_comments
;
The following automatic conversions were performed:
'_symmetry_cell_setting' value 'Triclinic' changed to 'triclinic'
according to '/home/saulius/struct/CIF-dictionaries/cif_core.dic'
dictionary named 'cif_core.dic' version 2.4.1 from 2010-06-29.

Automatic conversion script
Id: cif_fix_enum 1527 2010-12-29 10:47:43Z saulius 
;
_cod_original_sg_symbol_H-M P-1
_cod_database_code 7013677

loop_
_symmetry_equiv_pos_as_xyz
'x, y, z'
'-x, -y, -z'

loop_
_atom_site_label
_atom_site_type_symbol
_atom_site_fract_x
_atom_site_fract_y
_atom_site_fract_z
_atom_site_U_iso_or_equiv
_atom_site_adp_type
_atom_site_occupancy
_atom_site_symmetry_multiplicity
_atom_site_calc_flag
_atom_site_refinement_flags
_atom_site_disorder_assembly
_atom_site_disorder_group
Al1 Al 0.34678(3) 0.01572(3) 0.59362(3) 0.01858(10) Uani 1 1 d . . .
O1 O 0.40254(8) 0.05163(8) 0.39266(6) 0.01758(14) Uani 1 1 d . . .
N1 N 0.25921(9) 0.07394(10) 0.29000(8) 0.01960(16) Uani 1 1 d . . .
C1 C 0.25949(15) -0.19292(16) 0.69864(12) 0.0311(2) Uani 1 1 d . . .
H13 H 0.339(2) -0.315(2) 0.7087(16) 0.043(4) Uiso 1 1 d . . .
H12 H 0.151(2) -0.164(2) 0.6425(18) 0.052(4) Uiso 1 1 d . . .
H11 H 0.237(2) -0.208(2) 0.8055(19) 0.054(4) Uiso 1 1 d . . .
C2 C 0.21054(14) 0.24382(15) 0.63013(13) 0.0299(2) Uani 1 1 d . . .
H23 H 0.0809(19) 0.288(2) 0.5968(17) 0.042(4) Uiso 1 1 d . . .
H22 H 0.242(2) 0.347(2) 0.5781(19) 0.052(4) Uiso 1 1 d . . .
H21 H 0.219(2) 0.221(2) 0.7340(19) 0.054(4) Uiso 1 1 d . . .
C3 C 0.20958(13) 0.26530(13) 0.16554(10) 0.02542(19) Uani 1 1 d . . .
H3 H 0.1187(18) 0.2640(19) 0.1137(15) 0.035(3) Uiso 1 1 d . . .
C4 C 0.32870(13) -0.08137(13) 0.23459(11) 0.02421(19) Uani 1 1 d . . .
H4 H 0.4435(17) -0.0850(17) 0.1874(14) 0.027(3) Uiso 1 1 d . . .
C5 C 0.35323(17) 0.30103(18) 0.05436(13) 0.0376(3) Uani 1 1 d . . .
H53 H 0.304(2) 0.423(2) -0.0282(19) 0.051(4) Uiso 1 1 d . . .
H52 H 0.443(2) 0.319(2) 0.1024(17) 0.044(4) Uiso 1 1 d . . .
H51 H 0.407(2) 0.212(2) 0.0122(18) 0.053(4) Uiso 1 1 d . . .
C6 C 0.13830(17) 0.41461(15) 0.23291(14) 0.0361(2) Uani 1 1 d . . .
H63 H 0.230(2) 0.422(2) 0.2870(18) 0.047(4) Uiso 1 1 d . . .
H62 H 0.041(2) 0.395(2) 0.3041(18) 0.052(4) Uiso 1 1 d . . .
H61 H 0.080(2) 0.534(2) 0.1547(19) 0.055(4) Uiso 1 1 d . . .
C7 C 0.19338(16) -0.05372(17) 0.11354(13) 0.0345(2) Uani 1 1 d . . .
H73 H 0.070(2) -0.034(2) 0.1516(18) 0.051(4) Uiso 1 1 d . . .
H72 H 0.1831(19) 0.050(2) 0.0162(17) 0.040(4) Uiso 1 1 d . . .
H71 H 0.233(2) -0.165(2) 0.0895(19) 0.061(5) Uiso 1 1 d . . .
C8 C 0.35849(16) -0.27017(14) 0.36686(13) 0.0326(2) Uani 1 1 d . . .
H83 H 0.4372(18) -0.2940(18) 0.4488(15) 0.032(3) Uiso 1 1 d . . .
H82 H 0.404(2) -0.367(2) 0.3255(19) 0.059(4) Uiso 1 1 d . . .
H81 H 0.242(2) -0.277(2) 0.4115(16) 0.041(4) Uiso 1 1 d . . .

loop_
_atom_site_aniso_label
_atom_site_aniso_U_11
_atom_site_aniso_U_22
_atom_site_aniso_U_33
_atom_site_aniso_U_23
_atom_site_aniso_U_13
_atom_site_aniso_U_12
Al1 0.01755(14) 0.02012(15) 0.01688(15) -0.00674(10) 0.00064(9) -0.00570(10)
O1 0.0173(3) 0.0195(3) 0.0153(3) -0.0064(2) -0.0035(2) -0.0053(2)
N1 0.0190(3) 0.0205(3) 0.0183(3) -0.0068(3) -0.0060(3) -0.0051(3)
C1 0.0314(5) 0.0339(5) 0.0284(5) -0.0073(4) 0.0049(4) -0.0178(4)
C2 0.0258(5) 0.0319(5) 0.0303(5) -0.0167(4) 0.0034(4) -0.0035(4)
C3 0.0275(4) 0.0221(4) 0.0201(4) -0.0035(3) -0.0086(3) -0.0046(3)
C4 0.0263(4) 0.0256(4) 0.0239(4) -0.0131(4) -0.0025(3) -0.0081(3)
C5 0.0443(6) 0.0377(6) 0.0227(5) -0.0005(4) -0.0007(4) -0.0173(5)
C6 0.0433(6) 0.0199(4) 0.0351(6) -0.0072(4) -0.0105(5) -0.0010(4)
C7 0.0400(6) 0.0404(6) 0.0304(5) -0.0187(5) -0.0072(4) -0.0150(5)
C8 0.0413(6) 0.0220(4) 0.0352(5) -0.0112(4) -0.0069(4) -0.0101(4)

loop_
_atom_type_symbol
_atom_type_description
_atom_type_scat_dispersion_real
_atom_type_scat_dispersion_imag
_atom_type_scat_source
C C 0.0033 0.0016 'International Tables Vol C Tables 4.2.6.8 and 6.1.1.4'
H H 0.0000 0.0000 'International Tables Vol C Tables 4.2.6.8 and 6.1.1.4'
N N 0.0061 0.0033 'International Tables Vol C Tables 4.2.6.8 and 6.1.1.4'
O O 0.0106 0.0060 'International Tables Vol C Tables 4.2.6.8 and 6.1.1.4'
Al Al 0.0645 0.0514 'International Tables Vol C Tables 4.2.6.8 and 6.1.1.4'

loop_
_geom_angle_atom_site_label_1
_geom_angle_atom_site_label_2
_geom_angle_atom_site_label_3
_geom_angle
_geom_angle_site_symmetry_1
_geom_angle_site_symmetry_3
_geom_angle_publ_flag
O1 Al1 O1 77.67(3) . 2_656 ?
O1 Al1 C2 116.02(4) . . ?
O1 Al1 C2 115.22(4) 2_656 . ?
O1 Al1 C1 114.97(4) . . ?
O1 Al1 C1 114.96(4) 2_656 . ?
C2 Al1 C1 113.47(5) . . ?
O1 Al1 Al1 39.128(18) . 2_656 ?
O1 Al1 Al1 38.544(18) 2_656 2_656 ?
C2 Al1 Al1 123.72(4) . 2_656 ?
C1 Al1 Al1 122.81(4) . 2_656 ?
N1 O1 Al1 115.85(4) . . ?
N1 O1 Al1 139.47(5) . 2_656 ?
Al1 O1 Al1 102.33(3) . 2_656 ?
O1 N1 C4 107.26(6) . . ?
O1 N1 C3 107.99(6) . . ?
C4 N1 C3 113.93(7) . . ?
Al1 C1 H13 116.3(9) . . ?
Al1 C1 H12 106.9(9) . . ?
H13 C1 H12 108.9(12) . . ?
Al1 C1 H11 111.3(9) . . ?
H13 C1 H11 103.1(12) . . ?
H12 C1 H11 110.3(12) . . ?
Al1 C2 H23 110.5(8) . . ?
Al1 C2 H22 116.1(10) . . ?
H23 C2 H22 103.9(12) . . ?
Al1 C2 H21 111.0(10) . . ?
H23 C2 H21 107.9(12) . . ?
H22 C2 H21 106.9(13) . . ?
N1 C3 C6 110.13(8) . . ?
N1 C3 C5 116.09(8) . . ?
C6 C3 C5 111.69(9) . . ?
N1 C3 H3 99.8(8) . . ?
C6 C3 H3 110.3(8) . . ?
C5 C3 H3 108.2(8) . . ?
N1 C4 C8 110.37(8) . . ?
N1 C4 C7 109.73(8) . . ?
C8 C4 C7 108.87(8) . . ?
N1 C4 H4 111.5(7) . . ?
C8 C4 H4 108.2(7) . . ?
C7 C4 H4 108.1(7) . . ?
C3 C5 H53 110.0(9) . . ?
C3 C5 H52 109.7(9) . . ?
H53 C5 H52 100.9(12) . . ?
C3 C5 H51 116.3(10) . . ?
H53 C5 H51 108.5(13) . . ?
H52 C5 H51 110.4(13) . . ?
C3 C6 H63 112.7(9) . . ?
C3 C6 H62 112.5(9) . . ?
H63 C6 H62 108.4(13) . . ?
C3 C6 H61 110.2(10) . . ?
H63 C6 H61 109.6(13) . . ?
H62 C6 H61 102.9(14) . . ?
C4 C7 H73 111.3(8) . . ?
C4 C7 H72 115.1(8) . . ?
H73 C7 H72 107.2(13) . . ?
C4 C7 H71 108.5(10) . . ?
H73 C7 H71 109.4(13) . . ?
H72 C7 H71 105.0(13) . . ?
C4 C8 H83 113.4(8) . . ?
C4 C8 H82 107.4(10) . . ?
H83 C8 H82 111.0(12) . . ?
C4 C8 H81 110.8(8) . . ?
H83 C8 H81 106.9(11) . . ?
H82 C8 H81 107.4(12) . . ?

loop_
_geom_bond_atom_site_label_1
_geom_bond_atom_site_label_2
_geom_bond_distance
_geom_bond_site_symmetry_2
_geom_bond_publ_flag
Al1 O1 1.8505(6) . ?
Al1 O1 1.8741(6) 2_656 ?
Al1 C2 1.9530(10) . ?
Al1 C1 1.9539(10) . ?
Al1 Al1 2.9013(5) 2_656 ?
O1 N1 1.4701(8) . ?
O1 Al1 1.8741(6) 2_656 ?
N1 C4 1.4783(11) . ?
N1 C3 1.4831(11) . ?
C1 H13 0.948(16) . ?
C1 H12 0.955(16) . ?
C1 H11 0.980(17) . ?
C2 H23 0.996(14) . ?
C2 H22 0.909(17) . ?
C2 H21 0.929(17) . ?
C3 C6 1.5143(15) . ?
C3 C5 1.5220(15) . ?
C3 H3 0.910(13) . ?
C4 C8 1.5157(14) . ?
C4 C7 1.5282(13) . ?
C4 H4 0.983(13) . ?
C5 H53 0.962(17) . ?
C5 H52 0.955(15) . ?
C5 H51 0.928(17) . ?
C6 H63 0.954(16) . ?
C6 H62 1.005(16) . ?
C6 H61 0.942(17) . ?
C7 H73 0.999(16) . ?
C7 H72 0.964(15) . ?
C7 H71 0.969(17) . ?
C8 H83 0.949(13) . ?
C8 H82 0.965(18) . ?
C8 H81 1.000(15) . ?

loop_
_geom_torsion_atom_site_label_1
_geom_torsion_atom_site_label_2
_geom_torsion_atom_site_label_3
_geom_torsion_atom_site_label_4
_geom_torsion
_geom_torsion_site_symmetry_1
_geom_torsion_site_symmetry_2
_geom_torsion_site_symmetry_3
_geom_torsion_site_symmetry_4
_geom_torsion_publ_flag
O1 Al1 O1 N1 166.02(6) 2_656 . . . ?
C2 Al1 O1 N1 -81.73(6) . . . . ?
C1 Al1 O1 N1 54.02(6) . . . . ?
Al1 Al1 O1 N1 166.02(6) 2_656 . . . ?
O1 Al1 O1 Al1 0.0 2_656 . . 2_656 ?
C2 Al1 O1 Al1 112.25(4) . . . 2_656 ?
C1 Al1 O1 Al1 -112.00(4) . . . 2_656 ?
Al1 O1 N1 C4 -119.48(6) . . . . ?
Al1 O1 N1 C4 39.23(10) 2_656 . . . ?
Al1 O1 N1 C3 117.34(6) . . . . ?
Al1 O1 N1 C3 -83.96(9) 2_656 . . . ?
O1 N1 C3 C6 -61.56(10) . . . . ?
C4 N1 C3 C6 179.41(8) . . . . ?
O1 N1 C3 C5 66.59(10) . . . . ?
C4 N1 C3 C5 -52.44(11) . . . . ?
O1 N1 C4 C8 66.14(9) . . . . ?
C3 N1 C4 C8 -174.42(7) . . . . ?
O1 N1 C4 C7 -173.88(7) . . . . ?
C3 N1 C4 C7 -54.43(10) . . . . ?
